data_1576493
loop_
_publ_author_name
'Chen, Zhe'
'Zhang, Junjie'
'Wang, Chuan'

_publ_section_title
;
 Reductive desymmetric silylation of biaryl bis(triflates) enabled by a
 chiral nickel/picolinamide complex.
;
_journal_issue 13
_journal_name_full 'Chemical science'
_journal_page_first 6710
_journal_page_last 6716
_journal_paper_doi 10.1039/d5sc09250g
_journal_volume 17
_journal_year 2026
_chemical_absolute_configuration rmad
_chemical_formula_moiety '2(C27 H29 F3 O3 S Si)'
_chemical_formula_sum 'C54 H58 F6 O6 S2 Si2'
_chemical_formula_weight 1037.30
_space_group_crystal_system monoclinic
_space_group_IT_number 4
_space_group_name_Hall 'P 2yb'
_space_group_name_H-M_alt 'P 1 21 1'
_atom_sites_solution_hydrogens geom
_atom_sites_solution_primary dual
_audit_creation_date 2025-01-21
_audit_creation_method
;
Olex2 1.5
(compiled 2024.02.16 svn.r378c4104 for OlexSys, GUI svn.r6928)
;
_audit_update_record
;
2025-05-19 deposited with the CCDC.	2026-02-05 downloaded from the CCDC.
;
_cell_angle_alpha 90
_cell_angle_beta 102.373(9)
_cell_angle_gamma 90
_cell_formula_units_Z 1
_cell_length_a 9.7587(16)
_cell_length_b 14.161(3)
_cell_length_c 9.8462(15)
_cell_measurement_reflns_used 6082
_cell_measurement_temperature 170.00
_cell_measurement_theta_max 54.727
_cell_measurement_theta_min 4.000
_cell_volume 1329.1(4)
_computing_cell_refinement 'SAINT V8.40B (?, 2016)'
_computing_data_reduction 'SAINT V8.40B (?, 2016)'
_computing_molecular_graphics 'Olex2 1.5 (Dolomanov et al., 2009)'
_computing_publication_material 'Olex2 1.5 (Dolomanov et al., 2009)'
_computing_structure_refinement 'SHELXL 2018/3 (Sheldrick, 2015)'
_computing_structure_solution 'SHELXT  (Sheldrick, 2015)'
_diffrn_ambient_temperature 170.00
_diffrn_measured_fraction_theta_full 0.989
_diffrn_measured_fraction_theta_max 0.984
_diffrn_measurement_device_type 'Bruker D8 Venture'
_diffrn_measurement_method '\f and \w scans'
_diffrn_radiation_type GaK\a
_diffrn_radiation_wavelength 1.34139
_diffrn_reflns_av_R_equivalents 0.0774
_diffrn_reflns_av_unetI/netI 0.0775
_diffrn_reflns_Laue_measured_fraction_full 0.989
_diffrn_reflns_Laue_measured_fraction_max 0.984
_diffrn_reflns_limit_h_max 10
_diffrn_reflns_limit_h_min -11
_diffrn_reflns_limit_k_max 17
_diffrn_reflns_limit_k_min -15
_diffrn_reflns_limit_l_max 11
_diffrn_reflns_limit_l_min -11
_diffrn_reflns_number 12173
_diffrn_reflns_point_group_measured_fraction_full 0.935
_diffrn_reflns_point_group_measured_fraction_max 0.921
_diffrn_reflns_theta_full 53.594
_diffrn_reflns_theta_max 55.089
_diffrn_reflns_theta_min 3.999
_diffrn_source_current 3.57
_diffrn_source_power 0.2491146
_diffrn_source_voltage 69.78
_diffrn_standards_number 0
_exptl_absorpt_coefficient_mu 1.254
_exptl_absorpt_correction_T_max 0.7508
_exptl_absorpt_correction_T_min 0.1796
_exptl_absorpt_correction_type multi-scan
_exptl_absorpt_process_details
;
SADABS-2016/2 (Bruker,2016/2) was used for absorption correction.
wR2(int) was 0.1795 before and 0.1082 after correction.
The Ratio of minimum to maximum transmission is 0.2392.
The \l/2 correction factor is Not present.
;
_exptl_crystal_colour colourless
_exptl_crystal_colour_primary colourless
_exptl_crystal_density_diffrn 1.296
_exptl_crystal_description block
_exptl_crystal_F_000 544
_exptl_crystal_size_max 0.17
_exptl_crystal_size_mid 0.17
_exptl_crystal_size_min 0.05
_refine_diff_density_max 0.606
_refine_diff_density_min -0.465
_refine_diff_density_rms 0.077
_refine_ls_abs_structure_details
;
 Flack x determined using 1792 quotients [(I+)-(I-)]/[(I+)+(I-)]
 (Parsons, Flack and Wagner, Acta Cryst. B69 (2013) 249-259).
;
_refine_ls_abs_structure_Flack 0.031(18)
_refine_ls_extinction_method none
_refine_ls_goodness_of_fit_ref 1.075
_refine_ls_hydrogen_treatment constr
_refine_ls_matrix_type full
_refine_ls_number_parameters 321
_refine_ls_number_reflns 4670
_refine_ls_number_restraints 1
_refine_ls_restrained_S_all 1.075
_refine_ls_R_factor_all 0.0616
_refine_ls_R_factor_gt 0.0590
_refine_ls_shift/su_max 0.001
_refine_ls_shift/su_mean 0.000
_refine_ls_structure_factor_coef Fsqd
_refine_ls_weighting_details 'w=1/[\s^2^(Fo^2^)+(0.1112P)^2^] where P=(Fo^2^+2Fc^2^)/3'
_refine_ls_weighting_scheme calc
_refine_ls_wR_factor_gt 0.1538
_refine_ls_wR_factor_ref 0.1598
_reflns_Friedel_coverage 0.794
_reflns_Friedel_fraction_full 0.876
_reflns_Friedel_fraction_max 0.852
_reflns_number_gt 4405
_reflns_number_total 4670
_reflns_threshold_expression 'I > 2\s(I)'
_cod_data_source_file d5sc09250g2.cif
_cod_data_source_block 250121cz
_cod_depositor_comments 'Adding full bibliography for 1576493--1576494.cif.'
_cod_original_cell_volume 1329.0(4)
_cod_database_code 1576493
_shelx_shelxl_version_number 2018/3
_shelx_space_group_comment
;
The symmetry employed for this shelxl refinement is uniquely defined
by the following loop, which should always be used as a source of
symmetry information in preference to the above space-group names.
They are only intended as comments.
;
_shelx_estimated_absorpt_t_max 0.940
_shelx_estimated_absorpt_t_min 0.815
_olex2_refinement_description
;
1. Fixed Uiso
 At 1.2 times of:
  All C(H) groups, All C(H,H) groups
 At 1.5 times of:
  All C(H,H,H) groups
2.a Aromatic/amide H refined with riding coordinates:
 C3(H3), C4(H4), C5(H5), C8(H8), C9(H9), C11(H11), C14(H14), C15(H15),
 C16(H16), C17(H17), C18(H18), C25(H25)
2.b X=CH2 refined with riding coordinates:
 C26(H26A,H26B)
2.c Idealised Me refined as rotating group:
 C20(H20A,H20B,H20C), C21(H21B,H21A,H21C), C22(H22A,H22B,H22C), C23(H23A,H23B,
 H23C), C24(H24A,H24B,H24C)
;
_olex2_submission_special_instructions 'No special instructions were received'

loop_
_space_group_symop_operation_xyz
'x, y, z'
'-x, y+1/2, -z'

loop_
_atom_site_label
_atom_site_type_symbol
_atom_site_fract_x
_atom_site_fract_y
_atom_site_fract_z
_atom_site_U_iso_or_equiv
_atom_site_adp_type
_atom_site_occupancy
_atom_site_site_symmetry_order
_atom_site_calc_flag
_atom_site_refinement_flags_posn
_atom_site_refinement_flags_adp
_atom_site_refinement_flags_occupancy
_atom_site_disorder_assembly
_atom_site_disorder_group
S1 S 0.76983(12) 0.66617(9) 0.19624(13) 0.0454(4) Uani 1 1 d . . . . .
Si1 Si 0.22197(11) 0.45125(8) 0.25093(11) 0.0315(3) Uani 1 1 d . . . . .
F1 F 0.9406(4) 0.7686(4) 0.3738(4) 0.0855(14) Uani 1 1 d . . . . .
F2 F 0.7703(6) 0.8462(3) 0.2481(6) 0.0967(16) Uani 1 1 d . . . . .
F3 F 0.9404(5) 0.7967(3) 0.1596(5) 0.0872(14) Uani 1 1 d . . . . .
O1 O 0.7007(3) 0.6517(2) 0.3246(3) 0.0365(7) Uani 1 1 d . . . . .
O2 O 0.6704(4) 0.6812(5) 0.0728(4) 0.0805(17) Uani 1 1 d . . . . .
O3 O 0.8769(5) 0.5998(4) 0.1996(7) 0.0854(17) Uani 1 1 d . . . . .
C1 C 0.4855(4) 0.5627(3) 0.2842(4) 0.0279(8) Uani 1 1 d . . . . .
C2 C 0.3393(4) 0.5597(3) 0.2759(4) 0.0283(8) Uani 1 1 d . . . . .
C3 C 0.2706(4) 0.6450(3) 0.2888(4) 0.0343(9) Uani 1 1 d . . . . .
H3 H 0.172221 0.643929 0.283442 0.041 Uiso 1 1 calc R U . . .
C4 C 0.3394(5) 0.7301(3) 0.3088(5) 0.0366(9) Uani 1 1 d . . . . .
H4 H 0.288639 0.786503 0.315412 0.044 Uiso 1 1 calc R U . . .
C5 C 0.4844(5) 0.7333(3) 0.3193(4) 0.0351(9) Uani 1 1 d . . . . .
H5 H 0.534890 0.791037 0.334348 0.042 Uiso 1 1 calc R U . . .
C6 C 0.5500(4) 0.6496(3) 0.3069(4) 0.0294(8) Uani 1 1 d . . . . .
C7 C 0.5674(4) 0.4771(3) 0.2643(4) 0.0267(8) Uani 1 1 d . . . . .
C8 C 0.5586(4) 0.4431(3) 0.1289(4) 0.0324(8) Uani 1 1 d . . . . .
H8 H 0.504122 0.476852 0.052730 0.039 Uiso 1 1 calc R U . . .
C9 C 0.6268(5) 0.3623(3) 0.1034(4) 0.0326(9) Uani 1 1 d . . . . .
H9 H 0.618663 0.341397 0.010354 0.039 Uiso 1 1 calc R U . . .
C10 C 0.7081(4) 0.3101(3) 0.2123(4) 0.0292(8) Uani 1 1 d . . . . .
C11 C 0.7215(4) 0.3470(3) 0.3463(4) 0.0277(8) Uani 1 1 d . . . . .
H11 H 0.779542 0.314615 0.421833 0.033 Uiso 1 1 calc R U . . .
C12 C 0.6534(4) 0.4292(3) 0.3741(4) 0.0258(8) Uani 1 1 d . . . . .
C13 C 0.6741(4) 0.4608(3) 0.5222(4) 0.0275(8) Uani 1 1 d . . . . .
C14 C 0.5611(5) 0.4728(3) 0.5870(4) 0.0340(9) Uani 1 1 d . . . . .
H14 H 0.467869 0.466322 0.534426 0.041 Uiso 1 1 calc R U . . .
C15 C 0.5841(6) 0.4942(4) 0.7279(4) 0.0443(11) Uani 1 1 d . . . . .
H15 H 0.506576 0.500663 0.771304 0.053 Uiso 1 1 calc R U . . .
C16 C 0.7189(6) 0.5062(4) 0.8053(4) 0.0484(13) Uani 1 1 d . . . . .
H16 H 0.734557 0.521150 0.901436 0.058 Uiso 1 1 calc R U . . .
C17 C 0.8314(6) 0.4960(4) 0.7402(4) 0.0462(12) Uani 1 1 d . . . . .
H17 H 0.924363 0.504498 0.792536 0.055 Uiso 1 1 calc R U . . .
C18 C 0.8097(5) 0.4737(3) 0.6007(4) 0.0368(10) Uani 1 1 d . . . . .
H18 H 0.887709 0.467109 0.557919 0.044 Uiso 1 1 calc R U . . .
C19 C 0.7759(5) 0.2167(3) 0.1844(4) 0.0320(9) Uani 1 1 d . . . . .
C20 C 0.6627(5) 0.1537(4) 0.0950(6) 0.0478(11) Uani 1 1 d . . . . .
H20A H 0.585157 0.144794 0.142695 0.072 Uiso 1 1 calc R U . . .
H20B H 0.703442 0.092195 0.080741 0.072 Uiso 1 1 calc R U . . .
H20C H 0.627418 0.183986 0.004816 0.072 Uiso 1 1 calc R U . . .
C21 C 0.8391(8) 0.1644(5) 0.3164(6) 0.0685(19) Uani 1 1 d . . . . .
H21B H 0.874630 0.103074 0.293126 0.103 Uiso 1 1 calc R U . . .
H21A H 0.767306 0.154575 0.371011 0.103 Uiso 1 1 calc R U . . .
H21C H 0.916504 0.201462 0.370952 0.103 Uiso 1 1 calc R U . . .
C22 C 0.8892(5) 0.2356(4) 0.1010(6) 0.0545(14) Uani 1 1 d . . . . .
H22A H 0.848440 0.271343 0.016820 0.082 Uiso 1 1 calc R U . . .
H22B H 0.925816 0.175327 0.074941 0.082 Uiso 1 1 calc R U . . .
H22C H 0.965779 0.272080 0.157981 0.082 Uiso 1 1 calc R U . . .
C23 C 0.1045(6) 0.4659(4) 0.0750(5) 0.0501(12) Uani 1 1 d . . . . .
H23A H 0.065466 0.529930 0.066249 0.075 Uiso 1 1 calc R U . . .
H23B H 0.027955 0.419833 0.063525 0.075 Uiso 1 1 calc R U . . .
H23C H 0.158637 0.455634 0.003184 0.075 Uiso 1 1 calc R U . . .
C24 C 0.1173(5) 0.4555(4) 0.3889(5) 0.0479(11) Uani 1 1 d . . . . .
H24A H 0.180668 0.452032 0.480628 0.072 Uiso 1 1 calc R U . . .
H24B H 0.052176 0.401977 0.377436 0.072 Uiso 1 1 calc R U . . .
H24C H 0.064204 0.514698 0.381179 0.072 Uiso 1 1 calc R U . . .
C25 C 0.3116(6) 0.3353(4) 0.2606(6) 0.0514(13) Uani 1 1 d . . . . .
H25 H 0.371440 0.323985 0.197846 0.062 Uiso 1 1 calc R U . . .
C26 C 0.2984(7) 0.2682(4) 0.3474(7) 0.0636(15) Uani 1 1 d . . . . .
H26A H 0.239509 0.277038 0.411688 0.076 Uiso 1 1 calc R U . . .
H26B H 0.347725 0.210428 0.346493 0.076 Uiso 1 1 calc R U . . .
C27 C 0.8621(7) 0.7770(4) 0.2499(7) 0.0581(15) Uani 1 1 d . . . . .

loop_
_atom_site_aniso_label
_atom_site_aniso_U_11
_atom_site_aniso_U_22
_atom_site_aniso_U_33
_atom_site_aniso_U_23
_atom_site_aniso_U_13
_atom_site_aniso_U_12
S1 0.0311(6) 0.0496(8) 0.0567(7) -0.0134(5) 0.0122(5) -0.0007(5)
Si1 0.0278(5) 0.0294(6) 0.0376(5) 0.0023(4) 0.0076(4) -0.0010(4)
F1 0.070(3) 0.114(4) 0.069(2) -0.009(2) 0.0063(19) -0.047(3)
F2 0.107(4) 0.042(2) 0.159(4) 0.009(2) 0.067(3) 0.008(2)
F3 0.086(3) 0.088(3) 0.103(3) 0.016(2) 0.054(3) -0.017(2)
O1 0.0214(13) 0.0337(17) 0.0517(16) 0.0027(14) 0.0015(11) -0.0024(12)
O2 0.044(2) 0.155(5) 0.0430(18) -0.013(2) 0.0109(16) -0.006(3)
O3 0.051(3) 0.062(3) 0.157(5) -0.008(3) 0.053(3) 0.013(2)
C1 0.029(2) 0.028(2) 0.0265(16) 0.0021(15) 0.0047(14) 0.0022(16)
C2 0.026(2) 0.025(2) 0.0337(18) 0.0015(15) 0.0070(15) 0.0022(15)
C3 0.0272(19) 0.034(2) 0.043(2) -0.0020(18) 0.0096(17) 0.0057(17)
C4 0.032(2) 0.028(2) 0.048(2) -0.0036(18) 0.0069(17) 0.0063(17)
C5 0.033(2) 0.024(2) 0.046(2) -0.0064(18) 0.0047(17) -0.0014(17)
C6 0.0250(18) 0.029(2) 0.0335(18) -0.0026(16) 0.0042(14) 0.0018(16)
C7 0.0206(17) 0.027(2) 0.0334(17) 0.0035(15) 0.0081(14) 0.0010(14)
C8 0.035(2) 0.032(2) 0.0284(17) 0.0040(17) 0.0039(14) 0.0029(18)
C9 0.038(2) 0.033(2) 0.0252(16) -0.0025(16) 0.0036(15) 0.0029(18)
C10 0.031(2) 0.023(2) 0.0350(19) -0.0018(16) 0.0090(15) 0.0043(16)
C11 0.0270(19) 0.027(2) 0.0285(16) 0.0022(15) 0.0041(14) 0.0062(16)
C12 0.0257(18) 0.025(2) 0.0276(16) -0.0008(14) 0.0066(13) -0.0001(14)
C13 0.0330(19) 0.0211(19) 0.0286(17) 0.0000(14) 0.0074(14) 0.0041(16)
C14 0.039(2) 0.031(2) 0.0348(19) 0.0038(16) 0.0137(17) 0.0086(16)
C15 0.066(3) 0.035(2) 0.037(2) -0.0004(19) 0.021(2) 0.006(2)
C16 0.076(4) 0.039(3) 0.031(2) -0.0092(19) 0.014(2) -0.009(2)
C17 0.056(3) 0.045(3) 0.032(2) -0.004(2) 0.000(2) -0.010(2)
C18 0.035(2) 0.040(3) 0.035(2) 0.0001(16) 0.0076(17) -0.0028(18)
C19 0.035(2) 0.024(2) 0.039(2) -0.0066(16) 0.0121(17) 0.0041(16)
C20 0.039(2) 0.036(3) 0.069(3) -0.012(2) 0.014(2) -0.007(2)
C21 0.100(5) 0.048(3) 0.053(3) -0.002(3) 0.008(3) 0.039(4)
C22 0.038(3) 0.048(3) 0.084(4) -0.018(3) 0.028(3) 0.002(2)
C23 0.052(3) 0.049(3) 0.045(2) 0.001(2) 0.003(2) -0.017(2)
C24 0.050(3) 0.047(3) 0.051(2) 0.003(2) 0.021(2) -0.009(2)
C25 0.033(2) 0.036(3) 0.087(4) -0.007(3) 0.017(2) -0.003(2)
C26 0.063(4) 0.040(3) 0.083(4) 0.008(3) 0.006(3) 0.006(3)
C27 0.065(4) 0.046(3) 0.070(3) 0.006(3) 0.029(3) -0.016(3)

loop_
_atom_type_symbol
_atom_type_description
_atom_type_scat_dispersion_real
_atom_type_scat_dispersion_imag
_atom_type_scat_source
C C 0.0137 0.0067 'International Tables Vol C Tables 4.2.6.8 and 6.1.1.4'
H H 0.0000 0.0000 'International Tables Vol C Tables 4.2.6.8 and 6.1.1.4'
F F 0.0583 0.0400 'International Tables Vol C Tables 4.2.6.8 and 6.1.1.4'
O O 0.0389 0.0241 'International Tables Vol C Tables 4.2.6.8 and 6.1.1.4'
S S 0.2925 0.4295 'International Tables Vol C Tables 4.2.6.8 and 6.1.1.4'
Si Si 0.2153 0.2529 'International Tables Vol C Tables 4.2.6.8 and 6.1.1.4'

loop_
_geom_angle_atom_site_label_1
_geom_angle_atom_site_label_2
_geom_angle_atom_site_label_3
_geom_angle
_geom_angle_site_symmetry_1
_geom_angle_site_symmetry_3
_geom_angle_publ_flag
O1 S1 C27 98.6(2) . . ?
O2 S1 O1 112.4(2) . . ?
O2 S1 C27 109.1(3) . . ?
O3 S1 O1 109.9(3) . . ?
O3 S1 O2 119.8(4) . . ?
O3 S1 C27 104.5(3) . . ?
C23 Si1 C2 105.2(2) . . ?
C24 Si1 C2 106.7(2) . . ?
C24 Si1 C23 110.3(2) . . ?
C25 Si1 C2 116.4(2) . . ?
C25 Si1 C23 109.5(3) . . ?
C25 Si1 C24 108.5(3) . . ?
C6 O1 S1 120.6(3) . . ?
C2 C1 C7 122.2(4) . . ?
C6 C1 C2 117.1(4) . . ?
C6 C1 C7 120.6(3) . . ?
C1 C2 Si1 127.2(3) . . ?
C3 C2 Si1 114.9(3) . . ?
C3 C2 C1 117.9(4) . . ?
C2 C3 H3 118.6 . . ?
C4 C3 C2 122.7(4) . . ?
C4 C3 H3 118.6 . . ?
C3 C4 H4 120.1 . . ?
C3 C4 C5 119.7(4) . . ?
C5 C4 H4 120.1 . . ?
C4 C5 H5 121.6 . . ?
C6 C5 C4 116.9(4) . . ?
C6 C5 H5 121.6 . . ?
C1 C6 O1 117.1(4) . . ?
C5 C6 O1 117.2(4) . . ?
C5 C6 C1 125.7(4) . . ?
C8 C7 C1 118.7(3) . . ?
C12 C7 C1 123.0(3) . . ?
C12 C7 C8 118.3(4) . . ?
C7 C8 H8 119.1 . . ?
C9 C8 C7 121.7(4) . . ?
C9 C8 H8 119.1 . . ?
C8 C9 H9 119.4 . . ?
C8 C9 C10 121.1(4) . . ?
C10 C9 H9 119.4 . . ?
C9 C10 C19 121.0(4) . . ?
C11 C10 C9 116.7(4) . . ?
C11 C10 C19 122.4(4) . . ?
C10 C11 H11 118.6 . . ?
C12 C11 C10 122.9(3) . . ?
C12 C11 H11 118.6 . . ?
C7 C12 C11 119.1(3) . . ?
C7 C12 C13 122.9(3) . . ?
C11 C12 C13 118.0(3) . . ?
C14 C13 C12 121.7(4) . . ?
C18 C13 C12 119.5(3) . . ?
C18 C13 C14 118.7(4) . . ?
C13 C14 H14 119.8 . . ?
C15 C14 C13 120.5(4) . . ?
C15 C14 H14 119.8 . . ?
C14 C15 H15 119.7 . . ?
C16 C15 C14 120.5(5) . . ?
C16 C15 H15 119.7 . . ?
C15 C16 H16 120.5 . . ?
C15 C16 C17 119.0(4) . . ?
C17 C16 H16 120.5 . . ?
C16 C17 H17 119.5 . . ?
C18 C17 C16 120.9(5) . . ?
C18 C17 H17 119.5 . . ?
C13 C18 H18 119.8 . . ?
C17 C18 C13 120.4(4) . . ?
C17 C18 H18 119.8 . . ?
C10 C19 C20 108.6(4) . . ?
C10 C19 C22 109.6(4) . . ?
C21 C19 C10 112.5(4) . . ?
C21 C19 C20 108.5(5) . . ?
C21 C19 C22 109.7(5) . . ?
C22 C19 C20 107.8(4) . . ?
C19 C20 H20A 109.5 . . ?
C19 C20 H20B 109.5 . . ?
C19 C20 H20C 109.5 . . ?
H20A C20 H20B 109.5 . . ?
H20A C20 H20C 109.5 . . ?
H20B C20 H20C 109.5 . . ?
C19 C21 H21B 109.5 . . ?
C19 C21 H21A 109.5 . . ?
C19 C21 H21C 109.5 . . ?
H21B C21 H21A 109.5 . . ?
H21B C21 H21C 109.5 . . ?
H21A C21 H21C 109.5 . . ?
C19 C22 H22A 109.5 . . ?
C19 C22 H22B 109.5 . . ?
C19 C22 H22C 109.5 . . ?
H22A C22 H22B 109.5 . . ?
H22A C22 H22C 109.5 . . ?
H22B C22 H22C 109.5 . . ?
Si1 C23 H23A 109.5 . . ?
Si1 C23 H23B 109.5 . . ?
Si1 C23 H23C 109.5 . . ?
H23A C23 H23B 109.5 . . ?
H23A C23 H23C 109.5 . . ?
H23B C23 H23C 109.5 . . ?
Si1 C24 H24A 109.5 . . ?
Si1 C24 H24B 109.5 . . ?
Si1 C24 H24C 109.5 . . ?
H24A C24 H24B 109.5 . . ?
H24A C24 H24C 109.5 . . ?
H24B C24 H24C 109.5 . . ?
Si1 C25 H25 117.7 . . ?
C26 C25 Si1 124.6(5) . . ?
C26 C25 H25 117.7 . . ?
C25 C26 H26A 120.0 . . ?
C25 C26 H26B 120.0 . . ?
H26A C26 H26B 120.0 . . ?
F1 C27 S1 110.4(4) . . ?
F1 C27 F2 109.9(5) . . ?
F1 C27 F3 110.0(6) . . ?
F2 C27 S1 109.9(5) . . ?
F3 C27 S1 107.9(4) . . ?
F3 C27 F2 108.7(5) . . ?

loop_
_geom_bond_atom_site_label_1
_geom_bond_atom_site_label_2
_geom_bond_distance
_geom_bond_site_symmetry_2
_geom_bond_publ_flag
S1 O1 1.568(3) . ?
S1 O2 1.400(4) . ?
S1 O3 1.400(5) . ?
S1 C27 1.830(6) . ?
Si1 C2 1.900(4) . ?
Si1 C23 1.873(5) . ?
Si1 C24 1.868(5) . ?
Si1 C25 1.854(6) . ?
F1 C27 1.300(8) . ?
F2 C27 1.326(8) . ?
F3 C27 1.320(7) . ?
O1 C6 1.443(5) . ?
C1 C2 1.412(6) . ?
C1 C6 1.379(6) . ?
C1 C7 1.487(6) . ?
C2 C3 1.400(6) . ?
C3 H3 0.9500 . ?
C3 C4 1.373(7) . ?
C4 H4 0.9500 . ?
C4 C5 1.397(6) . ?
C5 H5 0.9500 . ?
C5 C6 1.365(6) . ?
C7 C8 1.403(5) . ?
C7 C12 1.394(5) . ?
C8 H8 0.9500 . ?
C8 C9 1.374(6) . ?
C9 H9 0.9500 . ?
C9 C10 1.400(6) . ?
C10 C11 1.399(5) . ?
C10 C19 1.529(6) . ?
C11 H11 0.9500 . ?
C11 C12 1.397(5) . ?
C12 C13 1.498(5) . ?
C13 C14 1.398(6) . ?
C13 C18 1.394(6) . ?
C14 H14 0.9500 . ?
C14 C15 1.390(6) . ?
C15 H15 0.9500 . ?
C15 C16 1.382(8) . ?
C16 H16 0.9500 . ?
C16 C17 1.392(8) . ?
C17 H17 0.9500 . ?
C17 C18 1.381(6) . ?
C18 H18 0.9500 . ?
C19 C20 1.541(6) . ?
C19 C21 1.509(7) . ?
C19 C22 1.536(6) . ?
C20 H20A 0.9800 . ?
C20 H20B 0.9800 . ?
C20 H20C 0.9800 . ?
C21 H21B 0.9800 . ?
C21 H21A 0.9800 . ?
C21 H21C 0.9800 . ?
C22 H22A 0.9800 . ?
C22 H22B 0.9800 . ?
C22 H22C 0.9800 . ?
C23 H23A 0.9800 . ?
C23 H23B 0.9800 . ?
C23 H23C 0.9800 . ?
C24 H24A 0.9800 . ?
C24 H24B 0.9800 . ?
C24 H24C 0.9800 . ?
C25 H25 0.9500 . ?
C25 C26 1.303(9) . ?
C26 H26A 0.9500 . ?
C26 H26B 0.9500 . ?

loop_
_geom_torsion_atom_site_label_1
_geom_torsion_atom_site_label_2
_geom_torsion_atom_site_label_3
_geom_torsion_atom_site_label_4
_geom_torsion
_geom_torsion_site_symmetry_1
_geom_torsion_site_symmetry_2
_geom_torsion_site_symmetry_3
_geom_torsion_site_symmetry_4
_geom_torsion_publ_flag
S1 O1 C6 C1 91.1(4) . . . . ?
S1 O1 C6 C5 -91.3(4) . . . . ?
Si1 C2 C3 C4 179.4(3) . . . . ?
O1 S1 C27 F1 53.5(5) . . . . ?
O1 S1 C27 F2 -67.9(4) . . . . ?
O1 S1 C27 F3 173.7(4) . . . . ?
O2 S1 O1 C6 3.3(5) . . . . ?
O2 S1 C27 F1 170.9(4) . . . . ?
O2 S1 C27 F2 49.5(5) . . . . ?
O2 S1 C27 F3 -68.9(5) . . . . ?
O3 S1 O1 C6 -132.9(4) . . . . ?
O3 S1 C27 F1 -59.8(5) . . . . ?
O3 S1 C27 F2 178.8(5) . . . . ?
O3 S1 C27 F3 60.4(6) . . . . ?
C1 C2 C3 C4 0.0(6) . . . . ?
C1 C7 C8 C9 -177.2(4) . . . . ?
C1 C7 C12 C11 177.1(3) . . . . ?
C1 C7 C12 C13 -1.5(6) . . . . ?
C2 Si1 C25 C26 122.3(5) . . . . ?
C2 C1 C6 O1 176.0(3) . . . . ?
C2 C1 C6 C5 -1.4(6) . . . . ?
C2 C1 C7 C8 76.3(5) . . . . ?
C2 C1 C7 C12 -104.0(5) . . . . ?
C2 C3 C4 C5 -1.1(7) . . . . ?
C3 C4 C5 C6 0.9(6) . . . . ?
C4 C5 C6 O1 -177.0(4) . . . . ?
C4 C5 C6 C1 0.4(6) . . . . ?
C6 C1 C2 Si1 -178.1(3) . . . . ?
C6 C1 C2 C3 1.2(5) . . . . ?
C6 C1 C7 C8 -101.4(4) . . . . ?
C6 C1 C7 C12 78.3(5) . . . . ?
C7 C1 C2 Si1 4.1(5) . . . . ?
C7 C1 C2 C3 -176.6(4) . . . . ?
C7 C1 C6 O1 -6.2(5) . . . . ?
C7 C1 C6 C5 176.4(4) . . . . ?
C7 C8 C9 C10 0.1(7) . . . . ?
C7 C12 C13 C14 56.6(5) . . . . ?
C7 C12 C13 C18 -127.1(4) . . . . ?
C8 C7 C12 C11 -3.2(6) . . . . ?
C8 C7 C12 C13 178.1(4) . . . . ?
C8 C9 C10 C11 -3.0(6) . . . . ?
C8 C9 C10 C19 176.0(4) . . . . ?
C9 C10 C11 C12 2.9(6) . . . . ?
C9 C10 C19 C20 -50.7(5) . . . . ?
C9 C10 C19 C21 -170.9(5) . . . . ?
C9 C10 C19 C22 66.8(6) . . . . ?
C10 C11 C12 C7 0.3(6) . . . . ?
C10 C11 C12 C13 179.0(4) . . . . ?
C11 C10 C19 C20 128.2(4) . . . . ?
C11 C10 C19 C21 8.1(7) . . . . ?
C11 C10 C19 C22 -114.3(5) . . . . ?
C11 C12 C13 C14 -122.1(4) . . . . ?
C11 C12 C13 C18 54.3(5) . . . . ?
C12 C7 C8 C9 3.1(6) . . . . ?
C12 C13 C14 C15 174.4(4) . . . . ?
C12 C13 C18 C17 -175.2(4) . . . . ?
C13 C14 C15 C16 1.6(7) . . . . ?
C14 C13 C18 C17 1.3(7) . . . . ?
C14 C15 C16 C17 -0.3(8) . . . . ?
C15 C16 C17 C18 -0.4(8) . . . . ?
C16 C17 C18 C13 -0.1(8) . . . . ?
C18 C13 C14 C15 -2.0(6) . . . . ?
C19 C10 C11 C12 -176.1(4) . . . . ?
C23 Si1 C25 C26 -118.6(6) . . . . ?
C24 Si1 C25 C26 1.9(6) . . . . ?
C27 S1 O1 C6 118.2(4) . . . . ?
